data_7050168
loop_
_publ_author_name
'Drew, Michael G. B.'
'Tocher, Derek A.'
'Chowdhury, Kiranmoy'
'Chowdhury, Shubhamoy'
'Datta, Dipankar'

_publ_section_title
;
 Zinc(ii) mediated synthesis of an N-substituted 2-(2-pyridyl)imidazole
 from a 1,2-diketone and 2-(aminomethyl)pyridine and its ligational
 behaviour
;
_journal_issue 2
_journal_name_full 'New Journal of Chemistry'
_journal_page_first 323
_journal_paper_doi 10.1039/b308294f
_journal_volume 28
_journal_year 2004
_chemical_formula_sum 'C26 H20 Cl2 N4 Zn'
_chemical_formula_weight 524.73
_chemical_name_systematic
;
?
;
_space_group_IT_number 14
_symmetry_cell_setting monoclinic
_symmetry_space_group_name_Hall '-P 2yn'
_symmetry_space_group_name_H-M 'P 1 21/n 1'
_atom_sites_solution_hydrogens geom
_atom_sites_solution_primary direct
_atom_sites_solution_secondary difmap
_audit_creation_method SHELXL
_cell_angle_alpha 90.00
_cell_angle_beta 114.05(3)
_cell_angle_gamma 90.00
_cell_formula_units_Z 4
_cell_length_a 15.777(3)
_cell_length_b 10.409(2)
_cell_length_c 15.932(3)
_cell_measurement_reflns_used 25
_cell_measurement_temperature 293(2)
_cell_measurement_theta_max 14
_cell_measurement_theta_min 9
_cell_volume 2389.3(10)
_computing_cell_refinement P3
_computing_data_collection P3
_computing_data_reduction XDISK
_computing_molecular_graphics XP
_computing_publication_material CIFTAB
_computing_structure_refinement 'SHELXL-93 (Sheldrick, 1993)'
_computing_structure_solution 'SHELXS-86 (Sheldrick, 1990)'
_diffrn_ambient_temperature 293(2)
_diffrn_measurement_device 'Nicolet R3mV'
_diffrn_radiation_monochromator graphite
_diffrn_radiation_source 'fine-focus sealed tube'
_diffrn_radiation_type MoK\a
_diffrn_radiation_wavelength 0.71073
_diffrn_reflns_av_R_equivalents 0.0000
_diffrn_reflns_av_sigmaI/netI 0.0471
_diffrn_reflns_limit_h_max 17
_diffrn_reflns_limit_h_min -18
_diffrn_reflns_limit_k_max 12
_diffrn_reflns_limit_k_min 0
_diffrn_reflns_limit_l_max 18
_diffrn_reflns_limit_l_min 0
_diffrn_reflns_number 4188
_diffrn_reflns_theta_max 25.06
_diffrn_reflns_theta_min 2.80
_diffrn_standards_decay_% <1%
_diffrn_standards_interval_count 97
_diffrn_standards_number 3
_exptl_absorpt_coefficient_mu 1.273
_exptl_absorpt_correction_T_max 0.95
_exptl_absorpt_correction_T_min 0.89
_exptl_absorpt_correction_type 'psi scans'
_exptl_crystal_colour red
_exptl_crystal_density_diffrn 1.459
_exptl_crystal_description block
_exptl_crystal_F_000 1072
_exptl_crystal_size_max 0.48
_exptl_crystal_size_mid 0.42
_exptl_crystal_size_min 0.35
_refine_diff_density_max 0.367
_refine_diff_density_min -0.579
_refine_diff_density_rms 0.076
_refine_ls_extinction_coef 0.0009(6)
_refine_ls_extinction_expression Fc^*^=kFc[1+0.001xFc^2^\l^3^/sin(2\q)]^-1/4^
_refine_ls_extinction_method SHELXL
_refine_ls_goodness_of_fit_all 1.025
_refine_ls_goodness_of_fit_obs 0.974
_refine_ls_hydrogen_treatment fixed
_refine_ls_matrix_type full
_refine_ls_number_parameters 299
_refine_ls_number_reflns 4134
_refine_ls_number_restraints 0
_refine_ls_restrained_S_all 2.303
_refine_ls_restrained_S_obs 0.974
_refine_ls_R_factor_all 0.1102
_refine_ls_R_factor_obs 0.0464
_refine_ls_shift/esd_max 0.001
_refine_ls_shift/esd_mean 0.000
_refine_ls_structure_factor_coef Fsqd
_refine_ls_weighting_details 'w=1/[\s^2^(Fo^2^)+(0.0667P)^2^+3.0039P] where P=(Fo^2^+2Fc^2^)/3'
_refine_ls_weighting_scheme calc
_refine_ls_wR_factor_all 0.3237
_refine_ls_wR_factor_obs 0.1135
_reflns_number_observed 2960
_reflns_number_total 4188
_reflns_observed_criterion >2sigma(I)
_cod_data_source_file b308294f.txt
_cod_data_source_block ZnL'Cl2_(1)
_cod_depositor_comments
;
The following automatic conversions were performed:
'_symmetry_cell_setting' value 'Monoclinic' changed to 'monoclinic'
according to '/home/saulius/struct/CIF-dictionaries/cif_core.dic'
dictionary named 'cif_core.dic' version 2.4.1 from 2010-06-29.

Automatic conversion script
Id: cif_fix_enum 1527 2010-12-29 10:47:43Z saulius 

The following automatic conversions were performed:

'_refine_ls_weighting_scheme' value 'calc
w=1/[\s^2^(Fo^2^)+(0.0667P)^2^+3.0039P] where P=(Fo^2^+2Fc^2^)/3' was
changed to 'calc'. New tag '_refine_ls_weighting_details' was
created. The value of the new tag was set to
'w=1/[\s^2^(Fo^2^)+(0.0667P)^2^+3.0039P] where P=(Fo^2^+2Fc^2^)/3'.

Automatic conversion script
Id: cif_fix_values 3143 2015-03-26 13:38:13Z robertas 
;
_cod_original_cell_volume 2389.3(8)
_cod_original_sg_symbol_H-M P2(1)/n
_cod_database_code 7050168

loop_
_symmetry_equiv_pos_as_xyz
'x, y, z'
'-x+1/2, y+1/2, -z+1/2'
'-x, -y, -z'
'x-1/2, -y-1/2, z-1/2'

loop_
_atom_site_aniso_label
_atom_site_aniso_U_11
_atom_site_aniso_U_22
_atom_site_aniso_U_33
_atom_site_aniso_U_23
_atom_site_aniso_U_13
_atom_site_aniso_U_12
Zn1 0.0409(3) 0.0403(3) 0.0458(3) 0.0094(2) 0.0178(2) 0.0004(2)
Cl1 0.0690(8) 0.0436(6) 0.0822(9) -0.0045(6) 0.0298(7) 0.0025(6)
Cl2 0.0544(7) 0.0827(9) 0.0499(7) 0.0251(6) 0.0238(6) 0.0082(6)
N1 0.039(2) 0.053(2) 0.037(2) 0.007(2) 0.014(2) -0.001(2)
N2 0.038(2) 0.036(2) 0.040(2) 0.003(2) 0.020(2) 0.0001(15)
N3 0.042(2) 0.034(2) 0.057(2) 0.009(2) 0.027(2) 0.0055(15)
N4 0.083(3) 0.070(3) 0.058(3) 0.001(2) 0.028(3) 0.007(3)
C1 0.050(3) 0.062(3) 0.057(3) 0.005(2) 0.024(2) -0.012(2)
C2 0.038(2) 0.078(4) 0.054(3) 0.002(3) 0.013(2) -0.006(2)
C3 0.042(3) 0.081(4) 0.047(3) -0.002(3) 0.005(2) 0.009(3)
C4 0.047(3) 0.052(3) 0.057(3) 0.011(2) 0.009(2) 0.011(2)
C5 0.042(2) 0.046(2) 0.031(2) 0.001(2) 0.018(2) 0.001(2)
C6 0.041(2) 0.039(2) 0.030(2) 0.002(2) 0.017(2) 0.000(2)
C7 0.053(3) 0.046(3) 0.088(4) 0.025(3) 0.039(3) 0.015(2)
C8 0.044(3) 0.052(3) 0.059(3) 0.015(2) 0.014(2) 0.001(2)
C9 0.107(5) 0.077(4) 0.063(4) 0.020(3) 0.033(4) -0.014(4)
C10 0.155(8) 0.142(8) 0.059(4) 0.022(5) 0.039(5) -0.054(7)
C11 0.115(6) 0.195(10) 0.058(4) 0.006(6) 0.046(4) -0.015(7)
C12 0.112(6) 0.100(6) 0.076(5) -0.001(4) 0.034(4) 0.016(5)
C13 0.039(2) 0.040(2) 0.046(2) 0.003(2) 0.025(2) 0.002(2)
C14 0.041(2) 0.037(2) 0.054(3) 0.006(2) 0.024(2) 0.003(2)
C15 0.050(3) 0.052(3) 0.064(3) 0.007(2) 0.033(2) 0.000(2)
C16 0.060(3) 0.077(4) 0.097(5) 0.022(3) 0.051(3) 0.000(3)
C17 0.061(3) 0.073(4) 0.098(5) 0.013(4) 0.031(3) -0.017(3)
C18 0.115(6) 0.045(3) 0.179(8) -0.019(4) 0.084(6) -0.023(4)
C19 0.082(4) 0.049(3) 0.115(5) -0.012(3) 0.066(4) -0.009(3)
C20 0.037(2) 0.037(2) 0.044(2) -0.001(2) 0.024(2) -0.001(2)
C21 0.039(2) 0.041(2) 0.040(2) 0.005(2) 0.021(2) 0.001(2)
C22 0.043(2) 0.048(2) 0.036(2) -0.003(2) 0.015(2) -0.003(2)
C23 0.051(3) 0.056(3) 0.045(3) 0.013(2) 0.018(2) 0.009(2)
C24 0.044(3) 0.079(4) 0.048(3) 0.013(3) 0.016(2) 0.007(3)
C25 0.056(3) 0.078(4) 0.047(3) 0.001(3) 0.008(2) -0.011(3)
C26 0.055(3) 0.047(3) 0.049(3) -0.006(2) 0.021(2) -0.006(2)

loop_
_atom_site_label
_atom_site_type_symbol
_atom_site_fract_x
_atom_site_fract_y
_atom_site_fract_z
_atom_site_U_iso_or_equiv
_atom_site_thermal_displace_type
_atom_site_occupancy
_atom_site_calc_flag
_atom_site_refinement_flags
_atom_site_disorder_group
Zn1 Zn 0.12282(3) 0.19518(5) 0.03505(4) 0.0423(2) Uani 1 d . .
Cl1 Cl 0.16242(9) 0.02148(12) -0.01968(10) 0.0653(4) Uani 1 d . .
Cl2 Cl 0.11138(9) 0.18079(14) 0.16831(9) 0.0615(4) Uani 1 d . .
N1 N 0.0048(2) 0.2804(4) -0.0613(2) 0.0436(9) Uani 1 d . .
N2 N 0.1768(2) 0.3638(3) 0.0158(2) 0.0369(8) Uani 1 d . .
N3 N 0.1544(2) 0.5549(3) -0.0491(3) 0.0418(8) Uani 1 d . .
N4 N 0.1408(3) 0.5405(5) -0.2278(3) 0.0706(13) Uani 1 d . .
C1 C -0.0795(3) 0.2263(5) -0.0989(4) 0.0560(13) Uani 1 d . .
H1A H -0.0862(3) 0.1390(5) -0.0831(4) 0.080 Uiso 1 d R .
C2 C -0.1560(3) 0.2912(5) -0.1589(4) 0.0583(13) Uani 1 d . .
H2A H -0.2154(3) 0.2496(5) -0.1859(4) 0.080 Uiso 1 d R .
C3 C -0.1462(3) 0.4133(6) -0.1787(3) 0.0608(14) Uani 1 d . .
H3A H -0.1991(3) 0.4604(6) -0.2198(3) 0.080 Uiso 1 d R .
C4 C -0.0599(3) 0.4729(5) -0.1413(3) 0.0562(13) Uani 1 d . .
H4A H -0.0524(3) 0.5609(5) -0.1550(3) 0.080 Uiso 1 d R .
C5 C 0.0155(3) 0.4031(4) -0.0838(3) 0.0388(9) Uani 1 d . .
C6 C 0.1135(3) 0.4435(4) -0.0409(3) 0.0359(9) Uani 1 d . .
C7 C 0.1170(3) 0.6631(5) -0.1116(4) 0.0587(14) Uani 1 d . .
H7A H 0.1414(3) 0.7416(5) -0.0790(4) 0.080 Uiso 1 d R .
H7B H 0.0507(3) 0.6651(5) -0.1329(4) 0.080 Uiso 1 d R .
C8 C 0.1423(3) 0.6553(5) -0.1937(4) 0.0537(12) Uani 1 d . .
C9 C 0.1682(5) 0.7637(7) -0.2261(4) 0.083(2) Uani 1 d . .
H9A H 0.1673(5) 0.8465(7) -0.2000(4) 0.080 Uiso 1 d R .
C10 C 0.1941(6) 0.7509(10) -0.2994(5) 0.120(3) Uani 1 d . .
H10A H 0.2101(6) 0.8252(10) -0.3256(5) 0.080 Uiso 1 d R .
C11 C 0.1942(6) 0.6301(12) -0.3348(5) 0.119(3) Uani 1 d . .
H11A H 0.2164(6) 0.6170(12) -0.3820(5) 0.080 Uiso 1 d R .
C12 C 0.1662(5) 0.5314(8) -0.2981(5) 0.097(2) Uani 1 d . .
H12A H 0.1627(5) 0.4480(8) -0.3251(5) 0.080 Uiso 1 d R .
C13 C 0.2487(3) 0.5426(4) 0.0039(3) 0.0392(9) Uani 1 d . .
C14 C 0.3185(3) 0.6386(4) 0.0064(3) 0.0425(10) Uani 1 d . .
C15 C 0.3833(3) 0.6038(5) -0.0274(3) 0.0525(12) Uani 1 d . .
H15A H 0.3805(3) 0.5198(5) -0.0533(3) 0.080 Uiso 1 d R .
C16 C 0.4500(4) 0.6896(6) -0.0253(4) 0.072(2) Uani 1 d . .
H16A H 0.4956(4) 0.6635(6) -0.0474(4) 0.080 Uiso 1 d R .
C17 C 0.4519(4) 0.8095(6) 0.0079(5) 0.078(2) Uani 1 d . .
H17A H 0.4988(4) 0.8692(6) 0.0092(5) 0.080 Uiso 1 d R .
C18 C 0.3881(5) 0.8464(6) 0.0405(6) 0.105(3) Uani 1 d . .
H18A H 0.3905(5) 0.9310(6) 0.0654(6) 0.080 Uiso 1 d R .
C19 C 0.3198(4) 0.7599(5) 0.0384(5) 0.074(2) Uani 1 d . .
H19A H 0.2729(4) 0.7869(5) 0.0584(5) 0.080 Uiso 1 d R .
C20 C 0.2612(3) 0.4244(4) 0.0450(3) 0.0369(9) Uani 1 d . .
C21 C 0.3483(3) 0.3669(4) 0.1106(3) 0.0386(9) Uani 1 d . .
C22 C 0.3662(3) 0.2368(4) 0.1083(3) 0.0424(10) Uani 1 d . .
H22A H 0.3209(3) 0.1818(4) 0.0643(3) 0.080 Uiso 1 d R .
C23 C 0.4501(3) 0.1864(5) 0.1694(3) 0.0509(11) Uani 1 d . .
H23A H 0.4626(3) 0.0965(5) 0.1672(3) 0.080 Uiso 1 d R .
C24 C 0.5155(3) 0.2621(6) 0.2329(4) 0.0584(13) Uani 1 d . .
H24A H 0.5731(3) 0.2252(6) 0.2744(4) 0.080 Uiso 1 d R .
C25 C 0.4976(4) 0.3904(6) 0.2361(4) 0.0644(14) Uani 1 d . .
H25A H 0.5437(4) 0.4433(6) 0.2813(4) 0.080 Uiso 1 d R .
C26 C 0.4145(3) 0.4440(5) 0.1765(3) 0.0505(11) Uani 1 d . .
H26A H 0.4028(3) 0.5339(5) 0.1799(3) 0.080 Uiso 1 d R .

loop_
_atom_type_symbol
_atom_type_description
_atom_type_scat_dispersion_real
_atom_type_scat_dispersion_imag
_atom_type_scat_source
C C 0.0033 0.0016 'International Tables Vol C Tables 4.2.6.8 and 6.1.1.4'
H H 0.0000 0.0000 'International Tables Vol C Tables 4.2.6.8 and 6.1.1.4'
N N 0.0061 0.0033 'International Tables Vol C Tables 4.2.6.8 and 6.1.1.4'
Cl Cl 0.1484 0.1585 'International Tables Vol C Tables 4.2.6.8 and 6.1.1.4'
Zn Zn 0.2839 1.4301 'International Tables Vol C Tables 4.2.6.8 and 6.1.1.4'

loop_
_geom_angle_atom_site_label_1
_geom_angle_atom_site_label_2
_geom_angle_atom_site_label_3
_geom_angle
_geom_angle_site_symmetry_1
_geom_angle_site_symmetry_3
_geom_angle_publ_flag
N2 Zn1 N1 79.82(14) . . ?
N2 Zn1 Cl1 116.44(10) . . ?
N1 Zn1 Cl1 111.87(11) . . ?
N2 Zn1 Cl2 114.11(10) . . ?
N1 Zn1 Cl2 109.93(11) . . ?
Cl1 Zn1 Cl2 118.16(6) . . ?
C1 N1 C5 119.1(4) . . ?
C1 N1 Zn1 125.5(3) . . ?
C5 N1 Zn1 115.3(3) . . ?
C6 N2 C20 107.4(3) . . ?
C6 N2 Zn1 113.4(3) . . ?
C20 N2 Zn1 139.1(3) . . ?
C6 N3 C13 107.2(3) . . ?
C6 N3 C7 130.4(4) . . ?
C13 N3 C7 121.5(4) . . ?
C8 N4 C12 116.9(6) . . ?
N1 C1 C2 122.3(5) . . ?
C3 C2 C1 118.6(5) . . ?
C2 C3 C4 120.8(5) . . ?
C5 C4 C3 118.7(5) . . ?
N1 C5 C4 120.4(4) . . ?
N1 C5 C6 111.5(3) . . ?
C4 C5 C6 128.1(4) . . ?
N2 C6 N3 110.1(3) . . ?
N2 C6 C5 119.5(4) . . ?
N3 C6 C5 130.4(4) . . ?
N3 C7 C8 111.8(4) . . ?
N4 C8 C9 123.5(5) . . ?
N4 C8 C7 116.2(4) . . ?
C9 C8 C7 120.3(5) . . ?
C8 C9 C10 118.2(7) . . ?
C9 C10 C11 118.7(7) . . ?
C12 C11 C10 117.7(7) . . ?
N4 C12 C11 125.0(8) . . ?
C20 C13 N3 106.5(3) . . ?
C20 C13 C14 129.5(4) . . ?
N3 C13 C14 123.9(4) . . ?
C19 C14 C15 119.2(4) . . ?
C19 C14 C13 122.5(4) . . ?
C15 C14 C13 118.3(4) . . ?
C16 C15 C14 120.1(5) . . ?
C15 C16 C17 120.4(5) . . ?
C18 C17 C16 120.5(5) . . ?
C17 C18 C19 119.5(6) . . ?
C14 C19 C18 120.2(5) . . ?
C13 C20 N2 108.7(4) . . ?
C13 C20 C21 127.9(4) . . ?
N2 C20 C21 123.4(3) . . ?
C26 C21 C22 118.9(4) . . ?
C26 C21 C20 119.8(4) . . ?
C22 C21 C20 121.3(4) . . ?
C23 C22 C21 119.8(4) . . ?
C24 C23 C22 121.3(5) . . ?
C23 C24 C25 119.0(5) . . ?
C24 C25 C26 121.2(5) . . ?
C21 C26 C25 119.7(5) . . ?

loop_
_geom_bond_atom_site_label_1
_geom_bond_atom_site_label_2
_geom_bond_distance
_geom_bond_site_symmetry_2
_geom_bond_publ_flag
Zn1 N2 2.028(3) . ?
Zn1 N1 2.069(4) . ?
Zn1 Cl1 2.2055(14) . ?
Zn1 Cl2 2.2079(14) . ?
N1 C1 1.339(6) . ?
N1 C5 1.355(5) . ?
N2 C6 1.329(5) . ?
N2 C20 1.372(5) . ?
N3 C6 1.359(5) . ?
N3 C13 1.386(5) . ?
N3 C7 1.460(5) . ?
N4 C8 1.309(7) . ?
N4 C12 1.338(9) . ?
C1 C2 1.374(7) . ?
C2 C3 1.334(7) . ?
C3 C4 1.389(7) . ?
C4 C5 1.377(6) . ?
C5 C6 1.474(6) . ?
C7 C8 1.516(7) . ?
C8 C9 1.372(7) . ?
C9 C10 1.391(10) . ?
C10 C11 1.379(13) . ?
C11 C12 1.343(11) . ?
C13 C20 1.369(6) . ?
C13 C14 1.475(6) . ?
C14 C19 1.359(7) . ?
C14 C15 1.384(6) . ?
C15 C16 1.370(7) . ?
C16 C17 1.351(8) . ?
C17 C18 1.362(9) . ?
C18 C19 1.394(8) . ?
C20 C21 1.472(6) . ?
C21 C26 1.395(6) . ?
C21 C22 1.387(6) . ?
C22 C23 1.387(6) . ?
C23 C24 1.363(7) . ?
C24 C25 1.371(8) . ?
C25 C26 1.384(7) . ?
